data_4078709
loop_
_publ_author_name
'Kure, Bunsho'
'Taniguchi, Ayami'
'Nakajima, Takayuki'
'Tanase, Tomoaki'

_publ_section_title
;
 Hydride-Bridged NiRh Complexes with Tunable N3S2Dithiolato Ligands and
 Their Utilization as Catalysts for Hydrogenation of Aldehydes and CO2in
 Aqueous Media
;
_journal_issue 13
_journal_name_full Organometallics
_journal_page_first 4791
_journal_paper_doi 10.1021/om300350u
_journal_volume 31
_journal_year 2012
_chemical_formula_moiety 'C23 H42 Cl F6 N3 Ni P Rh S2'
_chemical_formula_sum 'C23 H42 Cl F6 N3 Ni P Rh S2'
_chemical_formula_weight 766.75
_space_group_IT_number 43
_symmetry_cell_setting orthorhombic
_symmetry_Int_Tables_number 43
_symmetry_space_group_name_Hall 'F 2 -2d'
_symmetry_space_group_name_H-M 'F d d 2'
_atom_sites_solution_hydrogens geom
_atom_sites_solution_primary direct
_atom_sites_solution_secondary difmap
_cell_angle_alpha 90.0000
_cell_angle_beta 90.0000
_cell_angle_gamma 90.0000
_cell_formula_units_Z 16
_cell_length_a 26.689(15)
_cell_length_b 53.49(3)
_cell_length_c 8.506(5)
_cell_measurement_reflns_used 7536
_cell_measurement_temperature 393
_cell_measurement_theta_max 27.46
_cell_measurement_theta_min 3.05
_cell_volume 12143(12)
_computing_cell_refinement CrystalClear
_computing_data_collection 'CrystalClear (Rigaku Inc., 2008)'
_computing_data_reduction CrystalClear
_computing_molecular_graphics 'CrystalStructure 4.0'
_computing_publication_material 'CrystalStructure 4.0 (Rigaku, 2010)'
_computing_structure_refinement 'SHELXL97 (Sheldrick, 2008)'
_computing_structure_solution 'SHELXS97 (Sheldrick, 2008)'
_diffrn_ambient_temperature 393
_diffrn_detector_area_resol_mean 28.445
_diffrn_measured_fraction_theta_full 0.993
_diffrn_measured_fraction_theta_max 0.993
_diffrn_measurement_device_type 'Rigaku Saturn724'
_diffrn_measurement_method \w
_diffrn_radiation_type 'Mo K\a'
_diffrn_radiation_wavelength 0.71075
_diffrn_reflns_av_R_equivalents 0.0428
_diffrn_reflns_limit_h_max 34
_diffrn_reflns_limit_h_min -34
_diffrn_reflns_limit_k_max 69
_diffrn_reflns_limit_k_min -69
_diffrn_reflns_limit_l_max 10
_diffrn_reflns_limit_l_min -10
_diffrn_reflns_number 28569
_diffrn_reflns_theta_full 27.43
_diffrn_reflns_theta_max 27.42
_diffrn_standards_number 0
_exptl_absorpt_coefficient_mu 1.497
_exptl_absorpt_correction_T_max 0.985
_exptl_absorpt_correction_T_min 0.807
_exptl_absorpt_correction_type multi-scan
_exptl_absorpt_process_details 'REQAB (Rigaku, 1998)'
_exptl_crystal_colour red
_exptl_crystal_density_diffrn 1.677
_exptl_crystal_density_method 'not measured'
_exptl_crystal_description platelet
_exptl_crystal_F_000 6272.00
_exptl_crystal_size_max 0.200
_exptl_crystal_size_mid 0.100
_exptl_crystal_size_min 0.010
_refine_diff_density_max 1.600
_refine_diff_density_min -0.600
_refine_ls_abs_structure_details 'Flack, H. D. (1983), Acta Cryst. A39, 876-881.  3142 Friedel Pairs'
_refine_ls_abs_structure_Flack 1.00(3)
_refine_ls_extinction_method none
_refine_ls_goodness_of_fit_ref 1.096
_refine_ls_hydrogen_treatment noref
_refine_ls_number_parameters 343
_refine_ls_number_reflns 6810
_refine_ls_number_restraints 1
_refine_ls_R_factor_gt 0.0558
_refine_ls_shift/su_max 0.001
_refine_ls_structure_factor_coef Fsqd
_refine_ls_weighting_details 'w = 1/[\s^2^(Fo^2^)+(0.0786P)^2^+80.2043P] where P=(Fo^2^+2Fc^2^)/3'
_refine_ls_weighting_scheme calc
_refine_ls_wR_factor_ref 0.1476
_reflns_number_gt 6262
_reflns_number_total 6810
_reflns_threshold_expression F^2^>2.0\s(F^2^)
_cod_data_source_file om300350u_si_002.cif
_cod_data_source_block complex[2b]PF6
_cod_database_code 4078709

loop_
_symmetry_equiv_pos_site_id
_symmetry_equiv_pos_as_xyz
1 +X,+Y,+Z
2 1/4-X,1/4+Y,1/4+Z
3 1/4+X,1/4-Y,1/4+Z
4 1/2-X,-Y,1/2+Z
5 +X,1/2+Y,1/2+Z
6 1/4-X,3/4+Y,3/4+Z
7 1/4+X,3/4-Y,3/4+Z
8 1/2-X,1/2-Y,+Z
9 1/2+X,+Y,1/2+Z
10 3/4-X,1/4+Y,3/4+Z
11 3/4+X,1/4-Y,3/4+Z
12 -X,-Y,+Z
13 1/2+X,1/2+Y,+Z
14 3/4-X,3/4+Y,1/4+Z
15 3/4+X,3/4-Y,1/4+Z
16 -X,1/2-Y,1/2+Z

loop_
_atom_site_label
_atom_site_type_symbol
_atom_site_fract_x
_atom_site_fract_y
_atom_site_fract_z
_atom_site_U_iso_or_equiv
_atom_site_adp_type
_atom_site_occupancy
_atom_site_symmetry_multiplicity
_atom_site_calc_flag
Rh1 Rh 0.133561(18) 0.047926(8) 0.08142(6) 0.03475(14) Uani 1.0 16 d
Ni1 Ni 0.04683(3) 0.081519(13) -0.08717(9) 0.03155(18) Uani 1.0 16 d
Cl1 Cl 0.15352(6) 0.08916(3) 0.1767(3) 0.0475(4) Uani 1.0 16 d
S1 S 0.11796(6) 0.06192(3) -0.1852(3) 0.0385(4) Uani 1.0 16 d
S2 S 0.04440(6) 0.05161(3) 0.1093(2) 0.0376(4) Uani 1.0 16 d
P1 P 0.32597(7) 0.06973(3) 0.6640(3) 0.0455(5) Uani 1.0 16 d
F1 F 0.3239(3) 0.07523(12) 0.8463(8) 0.094(2) Uani 1.0 16 d
F2 F 0.34405(18) 0.09776(8) 0.6361(7) 0.0589(12) Uani 1.0 16 d
F3 F 0.26998(19) 0.07901(11) 0.6469(10) 0.088(2) Uani 1.0 16 d
F4 F 0.3077(3) 0.04180(9) 0.6888(9) 0.086(2) Uani 1.0 16 d
F5 F 0.38241(19) 0.06079(11) 0.6786(10) 0.0783(17) Uani 1.0 16 d
F6 F 0.3292(3) 0.06529(12) 0.4782(7) 0.0823(18) Uani 1.0 16 d
N1 N 0.0657(2) 0.11334(10) -0.2185(7) 0.0374(12) Uani 1.0 16 d
N2 N 0.0139(2) 0.10592(8) 0.0687(7) 0.0358(11) Uani 1.0 16 d
N3 N -0.02135(19) 0.08265(9) -0.2105(7) 0.0331(11) Uani 1.0 16 d
C1 C 0.1402(4) 0.00839(11) 0.0549(12) 0.055(3) Uani 1.0 16 d
C2 C 0.1861(4) 0.01926(14) 0.0029(10) 0.0529(19) Uani 1.0 16 d
C3 C 0.2082(3) 0.03214(12) 0.1246(9) 0.0429(16) Uani 1.0 16 d
C4 C 0.1771(3) 0.02934(13) 0.2659(9) 0.0445(16) Uani 1.0 16 d
C5 C 0.1358(3) 0.01413(14) 0.2263(13) 0.057(3) Uani 1.0 16 d
C6 C 0.1055(5) -0.00768(16) -0.0363(19) 0.099(5) Uani 1.0 16 d
C7 C 0.2075(5) 0.0163(2) -0.1621(13) 0.080(3) Uani 1.0 16 d
C8 C 0.2576(3) 0.04675(17) 0.1158(15) 0.070(3) Uani 1.0 16 d
C9 C 0.1904(5) 0.0401(2) 0.4194(12) 0.076(3) Uani 1.0 16 d
C10 C 0.0967(5) 0.0042(2) 0.3297(18) 0.092(4) Uani 1.0 16 d
C11 C 0.1492(3) 0.09156(14) -0.2267(10) 0.0471(17) Uani 1.0 16 d
C12 C 0.1124(3) 0.10905(14) -0.3105(10) 0.0475(17) Uani 1.0 16 d
C13 C 0.0717(3) 0.13201(11) -0.0912(10) 0.0418(15) Uani 1.0 16 d
C14 C 0.0270(3) 0.13212(12) 0.0208(9) 0.0418(15) Uani 1.0 16 d
C15 C 0.0315(3) 0.10048(13) 0.2298(8) 0.0422(15) Uani 1.0 16 d
C16 C 0.0295(3) 0.07276(15) 0.2730(8) 0.0467(17) Uani 1.0 16 d
C17 C 0.0230(3) 0.11918(11) -0.3258(9) 0.0385(14) Uani 1.0 16 d
C18 C -0.0074(3) 0.09594(12) -0.3584(9) 0.0388(14) Uani 1.0 16 d
C19 C -0.0568(3) 0.09842(11) -0.1165(8) 0.0365(14) Uani 1.0 16 d
C20 C -0.0403(3) 0.10051(12) 0.0543(9) 0.0404(15) Uani 1.0 16 d
C21 C -0.0437(3) 0.05707(12) -0.2396(9) 0.0394(15) Uani 1.0 16 d
C22 C -0.0064(3) 0.03818(12) -0.3005(11) 0.0500(18) Uani 1.0 16 d
C23 C -0.0897(3) 0.05792(14) -0.3502(11) 0.0542(19) Uani 1.0 16 d
H6A H 0.0763 -0.0112 0.0266 0.1182 Uiso 1.0 16 d
H6B H 0.1219 -0.0231 -0.0625 0.1182 Uiso 1.0 16 d
H6C H 0.0955 0.0008 -0.1303 0.1182 Uiso 1.0 16 d
H7A H 0.2397 0.0083 -0.1560 0.0955 Uiso 1.0 16 d
H7B H 0.2110 0.0324 -0.2102 0.0955 Uiso 1.0 16 d
H7C H 0.1853 0.0061 -0.2240 0.0955 Uiso 1.0 16 d
H8A H 0.2548 0.0597 0.0384 0.0832 Uiso 1.0 16 d
H8B H 0.2843 0.0356 0.0878 0.0832 Uiso 1.0 16 d
H8C H 0.2646 0.0541 0.2167 0.0832 Uiso 1.0 16 d
H9A H 0.1967 0.0269 0.4929 0.0913 Uiso 1.0 16 d
H9B H 0.1634 0.0503 0.4565 0.0913 Uiso 1.0 16 d
H9C H 0.2200 0.0502 0.4081 0.0913 Uiso 1.0 16 d
H10A H 0.0960 0.0136 0.4258 0.1103 Uiso 1.0 16 d
H10B H 0.1037 -0.0130 0.3531 0.1103 Uiso 1.0 16 d
H10C H 0.0648 0.0054 0.2785 0.1103 Uiso 1.0 16 d
H11A H 0.1605 0.0991 -0.1294 0.0565 Uiso 1.0 16 d
H11B H 0.1783 0.0886 -0.2927 0.0565 Uiso 1.0 16 d
H12A H 0.1286 0.1249 -0.3298 0.0571 Uiso 1.0 16 d
H12B H 0.1036 0.1019 -0.4118 0.0571 Uiso 1.0 16 d
H13A H 0.0755 0.1485 -0.1370 0.0503 Uiso 1.0 16 d
H13B H 0.1019 0.1283 -0.0321 0.0503 Uiso 1.0 16 d
H14A H 0.0350 0.1419 0.1134 0.0503 Uiso 1.0 16 d
H14B H -0.0016 0.1398 -0.0306 0.0503 Uiso 1.0 16 d
H15A H 0.0110 0.1097 0.3039 0.0507 Uiso 1.0 16 d
H15B H 0.0657 0.1063 0.2408 0.0507 Uiso 1.0 16 d
H16A H -0.0038 0.0688 0.3115 0.0561 Uiso 1.0 16 d
H16B H 0.0530 0.0697 0.3580 0.0561 Uiso 1.0 16 d
H17A H 0.0358 0.1258 -0.4241 0.0463 Uiso 1.0 16 d
H17B H 0.0018 0.1318 -0.2782 0.0463 Uiso 1.0 16 d
H18A H -0.0377 0.1005 -0.4147 0.0467 Uiso 1.0 16 d
H18B H 0.0118 0.0848 -0.4248 0.0467 Uiso 1.0 16 d
H19A H -0.0901 0.0911 -0.1211 0.0438 Uiso 1.0 16 d
H19B H -0.0586 0.1150 -0.1625 0.0438 Uiso 1.0 16 d
H20A H -0.0592 0.1137 0.1052 0.0486 Uiso 1.0 16 d
H20B H -0.0478 0.0849 0.1081 0.0486 Uiso 1.0 16 d
H21 H -0.0556 0.0509 -0.1377 0.0474 Uiso 1.0 16 d
H22A H 0.0205 0.0364 -0.2260 0.0603 Uiso 1.0 16 d
H22B H 0.0069 0.0437 -0.3991 0.0603 Uiso 1.0 16 d
H22C H -0.0227 0.0223 -0.3143 0.0603 Uiso 1.0 16 d
H23A H -0.0801 0.0646 -0.4503 0.0654 Uiso 1.0 16 d
H23B H -0.1153 0.0684 -0.3047 0.0654 Uiso 1.0 16 d
H23C H -0.1028 0.0413 -0.3640 0.0654 Uiso 1.0 16 d

loop_
_atom_site_aniso_label
_atom_site_aniso_U_11
_atom_site_aniso_U_22
_atom_site_aniso_U_33
_atom_site_aniso_U_12
_atom_site_aniso_U_13
_atom_site_aniso_U_23
Rh1 0.0398(3) 0.0267(2) 0.0378(3) 0.00153(18) -0.0022(2) 0.00250(19)
Ni1 0.0352(4) 0.0276(4) 0.0319(4) 0.0013(3) 0.0015(4) 0.0026(3)
Cl1 0.0500(9) 0.0310(7) 0.0613(11) -0.0036(7) -0.0107(9) -0.0001(8)
S1 0.0391(8) 0.0371(7) 0.0394(9) 0.0066(6) 0.0048(7) 0.0037(7)
S2 0.0404(8) 0.0357(8) 0.0368(9) -0.0008(6) 0.0011(7) 0.0057(7)
P1 0.0465(9) 0.0382(9) 0.0518(11) -0.0004(7) 0.0107(9) -0.0019(9)
F1 0.157(7) 0.071(4) 0.053(4) 0.006(4) 0.016(4) 0.007(3)
F2 0.067(3) 0.037(2) 0.073(4) 0.0018(19) 0.011(3) 0.003(2)
F3 0.046(3) 0.079(4) 0.139(6) 0.003(3) 0.011(4) -0.018(4)
F4 0.089(4) 0.037(3) 0.133(6) -0.007(3) 0.040(4) -0.005(4)
F5 0.059(3) 0.059(3) 0.117(5) 0.005(3) -0.000(4) 0.010(4)
F6 0.108(5) 0.081(4) 0.058(4) 0.019(4) 0.001(4) -0.016(3)
N1 0.038(3) 0.034(3) 0.040(3) -0.002(3) -0.001(3) 0.008(3)
N2 0.044(3) 0.023(3) 0.040(3) 0.0036(19) 0.002(3) -0.003(3)
N3 0.039(3) 0.026(3) 0.035(3) -0.0004(19) -0.001(2) 0.002(2)
C1 0.076(5) 0.018(3) 0.072(6) 0.001(3) -0.032(5) 0.002(4)
C2 0.066(5) 0.041(4) 0.052(5) 0.028(4) -0.005(4) -0.007(4)
C3 0.043(4) 0.035(3) 0.051(5) 0.008(3) -0.002(3) 0.005(3)
C4 0.057(4) 0.040(4) 0.036(4) 0.014(3) -0.008(3) 0.008(3)
C5 0.045(4) 0.035(4) 0.093(7) 0.000(3) -0.009(4) 0.034(5)
C6 0.106(8) 0.036(4) 0.154(13) 0.008(5) -0.074(9) -0.006(6)
C7 0.101(7) 0.084(7) 0.054(5) 0.051(6) 0.001(6) -0.007(6)
C8 0.044(4) 0.063(5) 0.101(9) 0.002(4) -0.008(5) 0.018(5)
C9 0.100(8) 0.079(7) 0.049(5) 0.032(6) -0.026(5) -0.009(5)
C10 0.083(7) 0.074(7) 0.119(10) 0.013(6) 0.037(8) 0.055(7)
C11 0.035(4) 0.055(5) 0.051(5) -0.003(3) 0.008(3) 0.008(4)
C12 0.046(4) 0.047(4) 0.049(5) 0.002(3) 0.008(4) 0.016(4)
C13 0.045(4) 0.028(3) 0.052(4) -0.005(3) -0.013(4) 0.002(3)
C14 0.043(4) 0.028(3) 0.054(5) 0.001(3) -0.006(3) 0.001(3)
C15 0.057(4) 0.043(4) 0.026(4) 0.009(3) -0.005(3) -0.005(3)
C16 0.052(4) 0.061(5) 0.028(4) 0.009(4) 0.004(3) -0.000(3)
C17 0.042(4) 0.035(3) 0.039(4) -0.003(3) 0.001(3) 0.010(3)
C18 0.042(4) 0.035(3) 0.040(4) 0.000(3) 0.001(3) 0.007(3)
C19 0.038(3) 0.027(3) 0.044(4) 0.002(3) 0.002(3) -0.001(3)
C20 0.041(4) 0.038(4) 0.042(4) 0.004(3) 0.004(3) -0.004(3)
C21 0.046(4) 0.029(3) 0.044(4) -0.003(3) -0.005(3) 0.004(3)
C22 0.052(4) 0.032(4) 0.066(5) 0.000(3) -0.009(4) -0.012(4)
C23 0.058(5) 0.043(4) 0.062(5) -0.007(4) -0.019(4) -0.004(4)

loop_
_atom_type_symbol
_atom_type_description
_atom_type_scat_dispersion_real
_atom_type_scat_dispersion_imag
_atom_type_scat_source
C C 0.0033 0.0016
;
International Tables for Crystallography
(1992, Vol. C, Tables 4.2.6.8 and 6.1.1.4)
;
H H 0.0000 0.0000
;
International Tables for Crystallography
(1992, Vol. C, Table 6.1.1.4)
;
Cl Cl 0.1484 0.1585
;
International Tables for Crystallography
(1992, Vol. C, Tables 4.2.6.8 and 6.1.1.4)
;
F F 0.0171 0.0103
;
International Tables for Crystallography
(1992, Vol. C, Tables 4.2.6.8 and 6.1.1.4)
;
N N 0.0061 0.0033
;
International Tables for Crystallography
(1992, Vol. C, Tables 4.2.6.8 and 6.1.1.4)
;
Ni Ni 0.3393 1.1124
;
International Tables for Crystallography
(1992, Vol. C, Tables 4.2.6.8 and 6.1.1.4)
;
P P 0.1023 0.0942
;
International Tables for Crystallography
(1992, Vol. C, Tables 4.2.6.8 and 6.1.1.4)
;
Rh Rh -1.1178 0.9187
;
International Tables for Crystallography
(1992, Vol. C, Tables 4.2.6.8 and 6.1.1.4)
;
S S 0.1246 0.1234
;
International Tables for Crystallography
(1992, Vol. C, Tables 4.2.6.8 and 6.1.1.4)
;

loop_
_geom_angle_atom_site_label_1
_geom_angle_atom_site_label_2
_geom_angle_atom_site_label_3
_geom_angle
_geom_angle_publ_flag
Cl1 Rh1 S1 94.02(7) yes
Cl1 Rh1 S2 96.36(6) yes
Cl1 Rh1 C1 157.6(3) yes
Cl1 Rh1 C2 127.2(3) yes
Cl1 Rh1 C3 95.47(18) yes
Cl1 Rh1 C4 93.3(2) yes
Cl1 Rh1 C5 124.1(3) yes
S1 Rh1 S2 84.08(6) yes
S1 Rh1 C1 102.8(3) yes
S1 Rh1 C2 92.3(3) yes
S1 Rh1 C3 115.6(2) yes
S1 Rh1 C4 154.3(2) yes
S1 Rh1 C5 141.9(3) yes
S2 Rh1 C1 100.0(3) yes
S2 Rh1 C2 136.5(3) yes
S2 Rh1 C3 156.23(19) yes
S2 Rh1 C4 119.5(2) yes
S2 Rh1 C5 92.2(2) yes
C1 Rh1 C2 38.6(4) yes
C1 Rh1 C3 64.0(3) yes
C1 Rh1 C4 65.3(4) yes
C1 Rh1 C5 40.4(4) yes
C2 Rh1 C3 36.7(3) yes
C2 Rh1 C4 63.9(3) yes
C2 Rh1 C5 64.8(4) yes
C3 Rh1 C4 39.1(3) yes
C3 Rh1 C5 64.1(3) yes
C4 Rh1 C5 37.6(3) yes
S1 Ni1 S2 88.29(7) yes
S1 Ni1 N1 88.81(16) yes
S1 Ni1 N2 150.05(17) yes
S1 Ni1 N3 122.78(16) yes
S2 Ni1 N1 162.25(16) yes
S2 Ni1 N2 87.78(16) yes
S2 Ni1 N3 110.86(15) yes
N1 Ni1 N2 86.0(2) yes
N1 Ni1 N3 85.3(2) yes
N2 Ni1 N3 86.2(3) yes
Rh1 S1 Ni1 86.79(7) yes
Rh1 S1 C11 111.8(3) yes
Ni1 S1 C11 92.9(3) yes
Rh1 S2 Ni1 87.57(6) yes
Rh1 S2 C16 109.9(3) yes
Ni1 S2 C16 97.3(3) yes
F1 P1 F2 88.9(4) yes
F1 P1 F3 90.0(5) yes
F1 P1 F4 92.0(4) yes
F1 P1 F5 90.7(5) yes
F1 P1 F6 177.5(4) yes
F2 P1 F3 88.7(3) yes
F2 P1 F4 179.0(4) yes
F2 P1 F5 90.4(3) yes
F2 P1 F6 88.6(4) yes
F3 P1 F4 91.0(4) yes
F3 P1 F5 178.9(4) yes
F3 P1 F6 90.4(4) yes
F4 P1 F5 89.9(3) yes
F4 P1 F6 90.5(4) yes
F5 P1 F6 88.9(4) yes
Ni1 N1 C12 110.8(5) yes
Ni1 N1 C13 100.6(4) yes
Ni1 N1 C17 108.2(4) yes
C12 N1 C13 113.4(6) yes
C12 N1 C17 110.4(6) yes
C13 N1 C17 112.9(5) yes
Ni1 N2 C14 108.6(5) yes
Ni1 N2 C15 109.7(4) yes
Ni1 N2 C20 103.9(4) yes
C14 N2 C15 111.2(6) yes
C14 N2 C20 112.8(5) yes
C15 N2 C20 110.4(6) yes
Ni1 N3 C18 102.6(4) yes
Ni1 N3 C19 107.3(4) yes
Ni1 N3 C21 113.4(4) yes
C18 N3 C19 109.8(5) yes
C18 N3 C21 113.0(5) yes
C19 N3 C21 110.3(5) yes
Rh1 C1 C2 72.5(4) yes
Rh1 C1 C5 71.7(4) yes
Rh1 C1 C6 125.3(7) yes
C2 C1 C5 106.7(7) yes
C2 C1 C6 127.6(10) yes
C5 C1 C6 125.5(9) yes
Rh1 C2 C1 68.9(5) yes
Rh1 C2 C3 72.1(5) yes
Rh1 C2 C7 126.6(7) yes
C1 C2 C3 109.8(8) yes
C1 C2 C7 124.4(8) yes
C3 C2 C7 125.7(8) yes
Rh1 C3 C2 71.2(5) yes
Rh1 C3 C4 70.3(4) yes
Rh1 C3 C8 125.2(5) yes
C2 C3 C4 108.8(7) yes
C2 C3 C8 125.9(8) yes
C4 C3 C8 125.3(8) yes
Rh1 C4 C3 70.6(4) yes
Rh1 C4 C5 71.1(5) yes
Rh1 C4 C9 125.9(6) yes
C3 C4 C5 107.8(7) yes
C3 C4 C9 123.4(8) yes
C5 C4 C9 128.8(8) yes
Rh1 C5 C1 67.8(5) yes
Rh1 C5 C4 71.3(5) yes
Rh1 C5 C10 128.3(7) yes
C1 C5 C4 106.8(7) yes
C1 C5 C10 124.6(9) yes
C4 C5 C10 128.5(10) yes
S1 C11 C12 109.1(5) yes
N1 C12 C11 112.7(7) yes
N1 C13 C14 111.9(6) yes
N2 C14 C13 110.3(5) yes
N2 C15 C16 113.8(6) yes
S2 C16 C15 114.0(5) yes
N1 C17 C18 110.5(5) yes
N3 C18 C17 111.8(6) yes
N3 C19 C20 111.6(5) yes
N2 C20 C19 112.0(6) yes
N3 C21 C22 113.6(6) yes
N3 C21 C23 112.7(6) yes
C22 C21 C23 109.5(7) yes
C1 C6 H6A 109.1(13) yes
C1 C6 H6B 109.6(11) yes
C1 C6 H6C 109.7(9) yes
H6A C6 H6B 109.2(10) yes
H6A C6 H6C 109.3(13) yes
H6B C6 H6C 109.9(15) yes
C2 C7 H7A 109.4(10) yes
C2 C7 H7B 109.6(10) yes
C2 C7 H7C 109.4(10) yes
H7A C7 H7B 109.6(11) yes
H7A C7 H7C 109.2(11) yes
H7B C7 H7C 109.6(11) yes
C3 C8 H8A 109.6(8) yes
C3 C8 H8B 109.5(8) yes
C3 C8 H8C 109.3(9) yes
H8A C8 H8B 109.7(11) yes
H8A C8 H8C 109.4(9) yes
H8B C8 H8C 109.3(10) yes
C4 C9 H9A 109.4(10) yes
C4 C9 H9B 109.5(10) yes
C4 C9 H9C 109.3(9) yes
H9A C9 H9B 109.7(11) yes
H9A C9 H9C 109.5(12) yes
H9B C9 H9C 109.4(11) yes
C5 C10 H10A 109.5(10) yes
C5 C10 H10B 109.6(11) yes
C5 C10 H10C 109.5(13) yes
H10A C10 H10B 109.3(15) yes
H10A C10 H10C 109.5(12) yes
H10B C10 H10C 109.5(12) yes
S1 C11 H11A 109.8(6) yes
S1 C11 H11B 109.6(6) yes
C12 C11 H11A 110.1(7) yes
C12 C11 H11B 110.1(7) yes
H11A C11 H11B 108.2(7) yes
N1 C12 H12A 109.2(7) yes
N1 C12 H12B 109.0(6) yes
C11 C12 H12A 109.1(7) yes
C11 C12 H12B 109.1(7) yes
H12A C12 H12B 107.6(8) yes
N1 C13 H13A 109.3(7) yes
N1 C13 H13B 109.3(6) yes
C14 C13 H13A 109.2(6) yes
C14 C13 H13B 109.1(7) yes
H13A C13 H13B 107.9(7) yes
N2 C14 H14A 109.6(7) yes
N2 C14 H14B 109.6(6) yes
C13 C14 H14A 109.6(6) yes
C13 C14 H14B 109.6(7) yes
H14A C14 H14B 108.2(7) yes
N2 C15 H15A 108.9(7) yes
N2 C15 H15B 109.0(6) yes
C16 C15 H15A 108.5(6) yes
C16 C15 H15B 108.7(7) yes
H15A C15 H15B 107.8(7) yes
S2 C16 H16A 108.6(6) yes
S2 C16 H16B 108.7(6) yes
C15 C16 H16A 108.9(7) yes
C15 C16 H16B 108.7(7) yes
H16A C16 H16B 107.7(7) yes
N1 C17 H17A 109.5(6) yes
N1 C17 H17B 109.6(7) yes
C18 C17 H17A 109.4(7) yes
C18 C17 H17B 109.7(6) yes
H17A C17 H17B 108.2(6) yes
N3 C18 H18A 109.2(6) yes
N3 C18 H18B 109.3(6) yes
C17 C18 H18A 109.3(6) yes
C17 C18 H18B 109.2(6) yes
H18A C18 H18B 107.9(7) yes
N3 C19 H19A 109.2(6) yes
N3 C19 H19B 109.3(6) yes
C20 C19 H19A 109.4(6) yes
C20 C19 H19B 109.4(6) yes
H19A C19 H19B 107.9(6) yes
N2 C20 H20A 109.2(6) yes
N2 C20 H20B 109.2(6) yes
C19 C20 H20A 109.2(6) yes
C19 C20 H20B 109.1(6) yes
H20A C20 H20B 108.0(7) yes
N3 C21 H21 106.7(6) yes
C22 C21 H21 106.9(6) yes
C23 C21 H21 106.9(6) yes
C21 C22 H22A 109.4(8) yes
C21 C22 H22B 109.8(7) yes
C21 C22 H22C 109.6(7) yes
H22A C22 H22B 109.3(8) yes
H22A C22 H22C 109.3(7) yes
H22B C22 H22C 109.5(9) yes
C21 C23 H23A 109.7(7) yes
C21 C23 H23B 109.5(8) yes
C21 C23 H23C 109.5(7) yes
H23A C23 H23B 109.3(8) yes
H23A C23 H23C 109.5(9) yes
H23B C23 H23C 109.3(8) yes

loop_
_geom_bond_atom_site_label_1
_geom_bond_atom_site_label_2
_geom_bond_distance
_geom_bond_publ_flag
Rh1 Cl1 2.410(2) yes
Rh1 S1 2.424(3) yes
Rh1 S2 2.400(3) yes
Rh1 C1 2.134(6) yes
Rh1 C2 2.182(9) yes
Rh1 C3 2.194(7) yes
Rh1 C4 2.191(8) yes
Rh1 C5 2.189(9) yes
Ni1 S1 2.323(2) yes
Ni1 S2 2.315(2) yes
Ni1 N1 2.097(6) yes
Ni1 N2 2.057(6) yes
Ni1 N3 2.101(6) yes
S1 C11 1.826(8) yes
S2 C16 1.838(8) yes
P1 F1 1.579(7) yes
P1 F2 1.593(5) yes
P1 F3 1.581(6) yes
P1 F4 1.586(6) yes
P1 F5 1.585(6) yes
P1 F6 1.601(7) yes
N1 C12 1.490(9) yes
N1 C13 1.482(9) yes
N1 C17 1.493(9) yes
N2 C14 1.500(8) yes
N2 C15 1.478(9) yes
N2 C20 1.481(9) yes
N3 C18 1.492(9) yes
N3 C19 1.499(8) yes
N3 C21 1.513(9) yes
C1 C2 1.426(12) yes
C1 C5 1.495(15) yes
C1 C6 1.482(15) yes
C2 C3 1.376(11) yes
C2 C7 1.524(14) yes
C3 C4 1.468(11) yes
C3 C8 1.535(11) yes
C4 C5 1.411(11) yes
C4 C9 1.470(13) yes
C5 C10 1.464(16) yes
C11 C12 1.533(11) yes
C13 C14 1.528(11) yes
C15 C16 1.529(11) yes
C17 C18 1.510(9) yes
C19 C20 1.522(10) yes
C21 C22 1.510(10) yes
C21 C23 1.548(11) yes
C6 H6A 0.964(14) yes
C6 H6B 0.960(10) yes
C6 H6C 0.957(15) yes
C7 H7A 0.960(12) yes
C7 H7B 0.959(11) yes
C7 H7C 0.962(11) yes
C8 H8A 0.958(11) yes
C8 H8B 0.959(9) yes
C8 H8C 0.963(12) yes
C9 H9A 0.959(11) yes
C9 H9B 0.957(12) yes
C9 H9C 0.962(12) yes
C10 H10A 0.961(15) yes
C10 H10B 0.958(12) yes
C10 H10C 0.959(13) yes
C11 H11A 0.969(8) yes
C11 H11B 0.972(8) yes
C12 H12A 0.966(8) yes
C12 H12B 0.971(8) yes
C13 H13A 0.970(7) yes
C13 H13B 0.970(7) yes
C14 H14A 0.970(8) yes
C14 H14B 0.970(7) yes
C15 H15A 0.969(7) yes
C15 H15B 0.969(8) yes
C16 H16A 0.971(8) yes
C16 H16B 0.971(8) yes
C17 H17A 0.970(8) yes
C17 H17B 0.969(7) yes
C18 H18A 0.971(7) yes
C18 H18B 0.968(7) yes
C19 H19A 0.972(7) yes
C19 H19B 0.971(6) yes
C20 H20A 0.969(7) yes
C20 H20B 0.973(7) yes
C21 H21 0.980(7) yes
C22 H22A 0.963(9) yes
C22 H22B 0.957(9) yes
C22 H22C 0.961(7) yes
C23 H23A 0.958(9) yes
C23 H23B 0.964(8) yes
C23 H23C 0.962(8) yes
